data_7014033
loop_
_publ_author_name
'Mundwiler, Stefan'
'K\"undig, Monika'
'Ortner, Kirstin'
'Alberto, Roger'

_publ_section_title
;
 A new [2 + 1] mixed ligand concept based on [99(m)Tc(OH2)3(CO)3]+: a
 basic study.
;
_journal_issue 9
_journal_name_full 'Dalton transactions (Cambridge, England : 2003)'
_journal_page_first 1320
_journal_page_last 1328
_journal_paper_doi 10.1039/b400220b
_journal_year 2004
_chemical_formula_moiety 'C10 H6 N O8 Re x 2(H2 O)'
_chemical_formula_sum 'C10 H10 N O10 Re'
_chemical_formula_weight 490.39
_chemical_name_common 'Re(i)(2,4-Pyridinedicarboxylicacid)(water)(CO)3 x 2 H2O'
_chemical_name_systematic 'Re(I)(2,4-Pyridinedicarboxylicacid)(water)(CO)3 x 2 H2O'
_space_group_IT_number 14
_symmetry_cell_setting monoclinic
_symmetry_space_group_name_Hall '-P 2ybc'
_symmetry_space_group_name_H-M 'P 1 21/c 1'
_atom_sites_solution_hydrogens geom
_atom_sites_solution_primary direct
_atom_sites_solution_secondary difmap
_audit_creation_method SHELXL-97
_cell_angle_alpha 90.00
_cell_angle_beta 98.380(8)
_cell_angle_gamma 90.00
_cell_formula_units_Z 16
_cell_length_a 10.3056(7)
_cell_length_b 23.3953(10)
_cell_length_c 24.7252(16)
_cell_measurement_reflns_used 8000
_cell_measurement_temperature 183(2)
_cell_volume 5897.7(6)
_computing_cell_refinement 'IPDS, Stoe, 1999)'
_computing_data_collection 'IPDS, Stoe, 1999)'
_computing_data_reduction 'X-Red, Stoe, 1999)'
_computing_molecular_graphics 'Zortep (Zsolnai, 1994), Platon (Spek, 1993)'
_computing_publication_material 'SHELXL-97 (Sheldrick, 1997)'
_computing_structure_refinement 'SHELXL-97 (Sheldrick, 1997)'
_computing_structure_solution 'SHELXS-97 (Sheldrick, 1990)'
_diffrn_ambient_temperature 183(2)
_diffrn_measured_fraction_theta_full 0.993
_diffrn_measured_fraction_theta_max 0.993
_diffrn_measurement_device_type 'Stoe IPDS'
_diffrn_measurement_method '/f oscillation scan'
_diffrn_radiation_monochromator graphite
_diffrn_radiation_source 'fine-focus sealed tube'
_diffrn_radiation_type MoK\a
_diffrn_radiation_wavelength 0.71073
_diffrn_reflns_av_R_equivalents 0.0674
_diffrn_reflns_av_sigmaI/netI 0.0606
_diffrn_reflns_limit_h_max 13
_diffrn_reflns_limit_h_min -13
_diffrn_reflns_limit_k_max 26
_diffrn_reflns_limit_k_min -30
_diffrn_reflns_limit_l_max 32
_diffrn_reflns_limit_l_min -32
_diffrn_reflns_number 45230
_diffrn_reflns_theta_full 28.02
_diffrn_reflns_theta_max 28.02
_diffrn_reflns_theta_min 2.41
_diffrn_standards_decay_% 0
_diffrn_standards_interval_count image
_diffrn_standards_interval_time 5.7
_diffrn_standards_number 50-200
_exptl_absorpt_coefficient_mu 8.292
_exptl_absorpt_correction_T_max 0.5945
_exptl_absorpt_correction_T_min 0.2409
_exptl_absorpt_correction_type numerical
_exptl_crystal_colour yellow
_exptl_crystal_density_diffrn 2.209
_exptl_crystal_density_method 'not measured'
_exptl_crystal_description plate
_exptl_crystal_F_000 3712
_exptl_crystal_size_max 0.24
_exptl_crystal_size_mid 0.20
_exptl_crystal_size_min 0.07
_refine_diff_density_max 2.245
_refine_diff_density_min -1.008
_refine_diff_density_rms 0.194
_refine_ls_extinction_method none
_refine_ls_goodness_of_fit_ref 0.847
_refine_ls_hydrogen_treatment mixed
_refine_ls_matrix_type full
_refine_ls_number_parameters 835
_refine_ls_number_reflns 14181
_refine_ls_number_restraints 0
_refine_ls_restrained_S_all 0.847
_refine_ls_R_factor_all 0.0588
_refine_ls_R_factor_gt 0.0326
_refine_ls_shift/su_max 0.002
_refine_ls_shift/su_mean 0.000
_refine_ls_structure_factor_coef Fsqd
_refine_ls_weighting_details 'calc w=1/[\s^2^(Fo^2^)+(0.0415P)^2^+0.0000P] where P=(Fo^2^+2Fc^2^)/3'
_refine_ls_weighting_scheme calc
_refine_ls_wR_factor_gt 0.0722
_refine_ls_wR_factor_ref 0.0780
_reflns_number_gt 9218
_reflns_number_total 14181
_reflns_threshold_expression >2sigma(I)
_cod_data_source_file b400220b.txt
_cod_data_source_block 5
_cod_original_sg_symbol_H-M P21/c
_cod_database_code 7014033

loop_
_symmetry_equiv_pos_as_xyz
'x, y, z'
'-x, y+1/2, -z+1/2'
'-x, -y, -z'
'x, -y-1/2, z-1/2'

loop_
_atom_site_label
_atom_site_type_symbol
_atom_site_fract_x
_atom_site_fract_y
_atom_site_fract_z
_atom_site_U_iso_or_equiv
_atom_site_adp_type
_atom_site_occupancy
_atom_site_symmetry_multiplicity
_atom_site_calc_flag
_atom_site_refinement_flags
_atom_site_disorder_assembly
_atom_site_disorder_group
Re1 Re 0.18479(2) 0.337395(10) -0.080768(9) 0.02075(6) Uani 1 1 d . . .
Re2 Re -0.20217(2) 0.170846(10) 0.059594(9) 0.02065(6) Uani 1 1 d . . .
Re3 Re 0.29108(2) 0.579545(10) 0.066568(9) 0.01993(6) Uani 1 1 d . . .
Re4 Re 0.32297(2) 0.086663(10) 0.073672(9) 0.02138(6) Uani 1 1 d . . .
C1 C -0.0510(6) 0.2951(3) -0.1555(2) 0.0214(12) Uani 1 1 d . . .
C2 C 0.0321(6) 0.2417(3) -0.1434(2) 0.0191(11) Uani 1 1 d . . .
C3 C -0.0079(7) 0.1881(3) -0.1637(2) 0.0244(13) Uani 1 1 d . . .
H3 H -0.0887 0.1836 -0.1872 0.029 Uiso 1 1 calc R . .
C4 C 0.0727(8) 0.1412(3) -0.1488(3) 0.0287(15) Uani 1 1 d . . .
C5 C 0.0288(7) 0.0815(3) -0.1684(3) 0.0291(15) Uani 1 1 d . . .
C6 C 0.1921(7) 0.1500(3) -0.1149(2) 0.0271(14) Uani 1 1 d . . .
H6 H 0.2493 0.1187 -0.1047 0.033 Uiso 1 1 calc R . .
C7 C 0.2258(7) 0.2044(3) -0.0965(2) 0.0242(13) Uani 1 1 d . . .
H7 H 0.3074 0.2101 -0.0737 0.029 Uiso 1 1 calc R . .
C8 C 0.3585(6) 0.3246(3) -0.0414(3) 0.0266(13) Uani 1 1 d . . .
C9 C 0.2073(7) 0.4175(3) -0.0632(3) 0.0291(14) Uani 1 1 d . . .
C10 C 0.1175(7) 0.3246(3) -0.0132(2) 0.0273(14) Uani 1 1 d . . .
C21 C 0.0362(6) 0.2025(3) 0.1387(2) 0.0197(11) Uani 1 1 d . . .
C22 C -0.0349(6) 0.2595(3) 0.1272(2) 0.0221(12) Uani 1 1 d . . .
C23 C 0.0085(7) 0.3095(3) 0.1534(2) 0.0259(14) Uani 1 1 d . . .
H23 H 0.0892 0.3103 0.1775 0.031 Uiso 1 1 calc R . .
C24 C -0.0674(8) 0.3590(3) 0.1441(2) 0.0279(15) Uani 1 1 d . . .
C25 C -0.0223(8) 0.4138(3) 0.1730(3) 0.0308(15) Uani 1 1 d . . .
C26 C -0.1854(8) 0.3554(3) 0.1090(2) 0.0271(14) Uani 1 1 d . . .
H26 H -0.2399 0.3881 0.1025 0.032 Uiso 1 1 calc R . .
C27 C -0.2238(7) 0.3040(3) 0.0834(2) 0.0260(14) Uani 1 1 d . . .
H27 H -0.3043 0.3022 0.0593 0.031 Uiso 1 1 calc R . .
C28 C -0.3616(7) 0.1863(3) 0.0117(3) 0.0274(13) Uani 1 1 d . . .
C29 C -0.2331(6) 0.0912(3) 0.0437(2) 0.0267(13) Uani 1 1 d . . .
C30 C -0.1121(7) 0.1778(3) -0.0025(2) 0.0257(14) Uani 1 1 d . . .
C31 C 0.5291(6) 0.5471(3) 0.1456(2) 0.0210(12) Uani 1 1 d . . .
C32 C 0.4603(7) 0.4907(3) 0.1324(2) 0.0218(12) Uani 1 1 d . . .
C33 C 0.5058(7) 0.4396(3) 0.1575(2) 0.0226(13) Uani 1 1 d . . .
H33 H 0.5860 0.4385 0.1818 0.027 Uiso 1 1 calc R . .
C34 C 0.4314(7) 0.3901(3) 0.1460(2) 0.0228(13) Uani 1 1 d . . .
C35 C 0.4815(8) 0.3349(3) 0.1727(3) 0.0310(15) Uani 1 1 d . . .
C36 C 0.3161(7) 0.3933(3) 0.1091(3) 0.0281(14) Uani 1 1 d . . .
H36 H 0.2642 0.3601 0.1003 0.034 Uiso 1 1 calc R . .
C37 C 0.2781(7) 0.4455(3) 0.0855(2) 0.0262(14) Uani 1 1 d . . .
H37 H 0.1995 0.4473 0.0602 0.031 Uiso 1 1 calc R . .
C38 C 0.1294(7) 0.5649(3) 0.0186(3) 0.0286(14) Uani 1 1 d . . .
C39 C 0.2577(7) 0.6605(3) 0.0532(2) 0.0257(13) Uani 1 1 d . . .
C40 C 0.3809(7) 0.5727(3) 0.0041(2) 0.0248(13) Uani 1 1 d . . .
C41 C 0.5575(7) 0.0438(3) 0.1483(2) 0.0232(13) Uani 1 1 d . . .
C42 C 0.4729(7) -0.0087(3) 0.1376(2) 0.0227(13) Uani 1 1 d . . .
C43 C 0.5111(7) -0.0622(3) 0.1599(2) 0.0236(13) Uani 1 1 d . . .
H43 H 0.5928 -0.0668 0.1828 0.028 Uiso 1 1 calc R . .
C44 C 0.4274(7) -0.1081(3) 0.1477(2) 0.0256(14) Uani 1 1 d . . .
C45 C 0.4696(8) -0.1664(3) 0.1692(3) 0.0313(15) Uani 1 1 d . . .
C46 C 0.3071(8) -0.0994(3) 0.1148(3) 0.0289(15) Uani 1 1 d . . .
H46 H 0.2472 -0.1301 0.1066 0.035 Uiso 1 1 calc R . .
C47 C 0.2768(7) -0.0453(3) 0.0945(2) 0.0262(14) Uani 1 1 d . . .
H47 H 0.1948 -0.0397 0.0721 0.031 Uiso 1 1 calc R . .
C48 C 0.1502(7) 0.0744(3) 0.0343(3) 0.0316(14) Uani 1 1 d . . .
C49 C 0.3035(7) 0.1670(3) 0.0545(3) 0.0307(14) Uani 1 1 d . . .
C50 C 0.3904(7) 0.0729(3) 0.0066(2) 0.0257(14) Uani 1 1 d . . .
N1 N 0.1472(5) 0.2498(2) -0.10972(19) 0.0200(10) Uani 1 1 d . . .
N2 N -0.1493(5) 0.2566(2) 0.09215(18) 0.0215(10) Uani 1 1 d . . .
N3 N 0.3474(5) 0.4937(2) 0.09683(19) 0.0206(10) Uani 1 1 d . . .
N4 N 0.3572(5) -0.0005(2) 0.10479(19) 0.0202(10) Uani 1 1 d . . .
O1 O -0.0065(4) 0.34021(19) -0.13009(16) 0.0247(9) Uani 1 1 d . . .
O2 O -0.1553(5) 0.2924(2) -0.18713(18) 0.0341(11) Uani 1 1 d . . .
O3 O -0.0773(6) 0.0745(2) -0.1958(2) 0.0412(13) Uani 1 1 d . . .
O4 O 0.1140(8) 0.0431(3) -0.1506(3) 0.058(2) Uani 1 1 d . . .
H4 H 0.097(8) 0.015(4) -0.161(3) 0.03(2) Uiso 1 1 d . . .
O5 O 0.2348(5) 0.3519(2) -0.16309(19) 0.0303(10) Uani 1 1 d . . .
H5A H 0.288(9) 0.374(4) -0.164(3) 0.04(2) Uiso 1 1 d . . .
H5B H 0.237(10) 0.326(5) -0.181(4) 0.05(3) Uiso 1 1 d . . .
O6 O 0.4587(5) 0.3169(2) -0.0172(2) 0.0424(13) Uani 1 1 d . . .
O7 O 0.2239(7) 0.4656(2) -0.0526(2) 0.0471(15) Uani 1 1 d . . .
O8 O 0.0767(6) 0.3158(2) 0.02660(19) 0.0370(13) Uani 1 1 d . . .
O21 O -0.0223(4) 0.15838(19) 0.11553(17) 0.0250(9) Uani 1 1 d . . .
O22 O 0.1428(5) 0.2007(2) 0.16892(18) 0.0307(10) Uani 1 1 d . . .
O23 O 0.0851(6) 0.4159(2) 0.2015(2) 0.0442(14) Uani 1 1 d . . .
O24 O -0.1071(7) 0.4549(2) 0.1640(2) 0.0417(14) Uani 1 1 d . . .
H24 H -0.086(11) 0.485(5) 0.176(4) 0.07(3) Uiso 1 1 d . . .
O25 O -0.2832(5) 0.1650(2) 0.13602(19) 0.0325(10) Uani 1 1 d . . .
H25A H -0.366(10) 0.149(4) 0.137(3) 0.05(2) Uiso 1 1 d . . .
H25B H -0.272(12) 0.191(5) 0.163(5) 0.08(4) Uiso 1 1 d . . .
O26 O -0.4553(5) 0.1937(2) -0.0194(2) 0.0420(12) Uani 1 1 d . . .
O27 O -0.2504(6) 0.0429(2) 0.0357(2) 0.0420(13) Uani 1 1 d . . .
O28 O -0.0565(6) 0.1830(2) -0.03928(19) 0.0397(13) Uani 1 1 d . . .
O31 O 0.4705(4) 0.59168(19) 0.12301(16) 0.0252(9) Uani 1 1 d . . .
O32 O 0.6349(5) 0.5498(2) 0.17675(18) 0.0286(10) Uani 1 1 d . . .
O33 O 0.5857(6) 0.3318(2) 0.2017(2) 0.0404(13) Uani 1 1 d . . .
O34 O 0.3964(7) 0.2926(2) 0.1611(2) 0.0464(15) Uani 1 1 d . . .
H34 H 0.4261 0.2627 0.1773 0.070 Uiso 1 1 calc R . .
O35 O 0.2104(6) 0.5839(2) 0.1430(2) 0.0347(11) Uani 1 1 d . . .
H35A H 0.147(10) 0.603(4) 0.140(4) 0.05(3) Uiso 1 1 d . . .
H35B H 0.225(8) 0.563(4) 0.163(3) 0.02(2) Uiso 1 1 d . . .
O36 O 0.0356(5) 0.5588(2) -0.0121(2) 0.0410(13) Uani 1 1 d . . .
O37 O 0.2378(6) 0.7085(2) 0.0472(2) 0.0426(13) Uani 1 1 d . . .
O38 O 0.4345(6) 0.5683(3) -0.03307(19) 0.0403(13) Uani 1 1 d . . .
O41 O 0.5148(4) 0.08965(19) 0.12293(16) 0.0241(9) Uani 1 1 d . . .
O42 O 0.6628(5) 0.0412(2) 0.17994(19) 0.0333(11) Uani 1 1 d . . .
O43 O 0.5769(6) -0.1754(2) 0.1946(2) 0.0418(13) Uani 1 1 d . . .
O44 O 0.3784(7) -0.2058(2) 0.1555(2) 0.0471(15) Uani 1 1 d . . .
H44 H 0.3754 -0.2278 0.1822 0.071 Uiso 1 1 calc R . .
O45 O 0.2727(5) 0.1026(2) 0.15578(19) 0.0276(10) Uani 1 1 d . . .
H45A H 0.214(10) 0.132(5) 0.157(4) 0.06(3) Uiso 1 1 d . . .
H45B H 0.275(10) 0.084(4) 0.177(4) 0.05(3) Uiso 1 1 d . . .
O46 O 0.0493(6) 0.0648(3) 0.0090(3) 0.0489(14) Uani 1 1 d . . .
O47 O 0.2909(7) 0.2143(2) 0.0430(2) 0.0498(15) Uani 1 1 d . . .
O48 O 0.4316(6) 0.0650(2) -0.03352(19) 0.0399(13) Uani 1 1 d . . .
O50 O 0.2284(5) -0.2464(2) -0.20862(17) 0.0336(11) Uani 1 1 d . . .
O51 O 0.2617(6) 0.0137(2) 0.21905(18) 0.0355(12) Uani 1 1 d . . .
O52 O 0.4753(5) 0.19281(19) 0.20024(19) 0.0347(11) Uani 1 1 d . . .
O53 O -0.0328(5) -0.0551(2) -0.29418(19) 0.0359(11) Uani 1 1 d . . .
O54 O -0.2424(6) -0.2372(2) -0.27422(18) 0.0358(11) Uani 1 1 d . . .
O55 O 0.4176(5) -0.18570(19) -0.31146(18) 0.0310(10) Uani 1 1 d . . .
O56 O 0.2689(5) -0.0025(2) -0.28502(18) 0.0347(11) Uani 1 1 d . . .
O57 O 0.0748(5) -0.06564(19) -0.18249(19) 0.0322(10) Uani 1 1 d . . .

loop_
_atom_site_aniso_label
_atom_site_aniso_U_11
_atom_site_aniso_U_22
_atom_site_aniso_U_33
_atom_site_aniso_U_23
_atom_site_aniso_U_13
_atom_site_aniso_U_12
Re1 0.02246(12) 0.01609(11) 0.02363(11) -0.00233(8) 0.00315(9) -0.00189(9)
Re2 0.02195(12) 0.01706(11) 0.02311(11) -0.00172(8) 0.00387(9) -0.00159(9)
Re3 0.02036(12) 0.01642(11) 0.02307(11) 0.00195(8) 0.00337(9) 0.00170(9)
Re4 0.02376(12) 0.01654(11) 0.02389(11) 0.00178(8) 0.00368(9) 0.00223(9)
C1 0.019(3) 0.022(3) 0.024(3) -0.001(2) 0.004(2) 0.002(2)
C2 0.018(3) 0.019(3) 0.020(2) 0.001(2) 0.002(2) 0.002(2)
C3 0.025(3) 0.022(3) 0.026(3) -0.003(2) 0.003(2) -0.003(3)
C4 0.032(4) 0.025(4) 0.030(3) 0.000(2) 0.005(3) 0.000(3)
C5 0.033(4) 0.019(3) 0.036(3) -0.005(2) 0.008(3) -0.004(3)
C6 0.036(4) 0.013(3) 0.031(3) -0.002(2) 0.003(3) 0.004(3)
C7 0.021(3) 0.019(3) 0.032(3) 0.000(2) 0.001(2) 0.002(2)
C8 0.024(3) 0.022(3) 0.036(3) -0.007(2) 0.009(3) -0.007(2)
C9 0.033(3) 0.024(3) 0.031(3) -0.001(2) 0.003(3) 0.001(3)
C10 0.030(4) 0.027(3) 0.025(3) -0.002(2) 0.002(3) 0.000(3)
C21 0.019(3) 0.016(3) 0.025(3) -0.002(2) 0.006(2) 0.002(2)
C22 0.021(3) 0.022(3) 0.024(3) 0.000(2) 0.004(2) 0.000(2)
C23 0.028(4) 0.022(3) 0.028(3) -0.007(2) 0.005(3) -0.003(3)
C24 0.038(4) 0.019(3) 0.027(3) 0.000(2) 0.007(3) 0.002(3)
C25 0.042(4) 0.019(3) 0.032(3) -0.001(2) 0.011(3) -0.005(3)
C26 0.034(4) 0.016(3) 0.031(3) -0.001(2) 0.002(3) 0.008(3)
C27 0.028(3) 0.022(3) 0.025(3) 0.001(2) -0.005(3) 0.002(3)
C28 0.029(3) 0.018(3) 0.036(3) 0.001(2) 0.006(3) 0.004(2)
C29 0.029(3) 0.023(3) 0.027(3) -0.003(2) 0.002(2) -0.003(3)
C30 0.029(3) 0.018(3) 0.029(3) 0.000(2) 0.000(3) 0.003(3)
C31 0.020(3) 0.020(3) 0.025(3) 0.004(2) 0.007(2) -0.002(2)
C32 0.025(3) 0.019(3) 0.021(3) -0.004(2) 0.002(2) 0.002(2)
C33 0.018(3) 0.024(3) 0.025(3) 0.002(2) 0.001(2) 0.001(2)
C34 0.025(3) 0.018(3) 0.025(3) -0.002(2) 0.002(2) 0.000(3)
C35 0.038(4) 0.023(4) 0.032(3) 0.004(3) 0.006(3) 0.000(3)
C36 0.031(4) 0.017(3) 0.036(3) 0.001(2) 0.005(3) -0.004(3)
C37 0.027(3) 0.025(3) 0.026(3) 0.003(2) 0.005(3) -0.002(3)
C38 0.027(3) 0.020(3) 0.039(3) 0.007(2) 0.009(3) 0.001(3)
C39 0.031(3) 0.021(3) 0.026(3) 0.003(2) 0.006(2) 0.003(3)
C40 0.028(3) 0.019(3) 0.026(3) -0.003(2) 0.000(3) 0.002(3)
C41 0.024(3) 0.020(3) 0.026(3) 0.000(2) 0.004(2) 0.002(2)
C42 0.026(3) 0.022(3) 0.021(3) -0.004(2) 0.005(2) 0.001(3)
C43 0.023(3) 0.022(3) 0.026(3) 0.005(2) 0.005(2) 0.003(3)
C44 0.027(4) 0.020(3) 0.030(3) 0.002(2) 0.004(3) 0.001(3)
C45 0.037(4) 0.024(4) 0.034(3) 0.002(3) 0.008(3) 0.001(3)
C46 0.035(4) 0.020(3) 0.031(3) -0.005(2) 0.005(3) -0.006(3)
C47 0.029(3) 0.026(3) 0.023(3) 0.001(2) 0.001(2) -0.002(3)
C48 0.030(3) 0.032(4) 0.032(3) 0.005(3) 0.003(3) -0.001(3)
C49 0.034(4) 0.022(3) 0.036(3) 0.001(3) 0.004(3) 0.000(3)
C50 0.026(3) 0.024(3) 0.028(3) -0.004(2) 0.005(3) 0.003(3)
N1 0.021(3) 0.013(2) 0.026(2) 0.0010(18) 0.0020(19) 0.0008(19)
N2 0.028(3) 0.017(2) 0.019(2) 0.0004(17) 0.004(2) -0.001(2)
N3 0.021(3) 0.016(2) 0.025(2) 0.0001(17) 0.004(2) 0.000(2)
N4 0.022(3) 0.013(2) 0.025(2) -0.0007(17) 0.001(2) 0.002(2)
O1 0.025(2) 0.020(2) 0.028(2) -0.0006(16) -0.0022(17) 0.0034(17)
O2 0.034(3) 0.033(3) 0.032(2) -0.0073(18) -0.008(2) 0.007(2)
O3 0.031(3) 0.030(3) 0.062(3) -0.010(2) 0.002(2) -0.008(2)
O4 0.061(4) 0.017(3) 0.087(5) -0.004(3) -0.023(3) -0.001(3)
O5 0.037(3) 0.029(3) 0.028(2) -0.0063(19) 0.012(2) -0.011(2)
O6 0.027(3) 0.033(3) 0.063(3) 0.001(2) -0.009(2) 0.000(2)
O7 0.069(4) 0.023(3) 0.051(3) -0.010(2) 0.015(3) -0.012(3)
O8 0.043(3) 0.039(3) 0.031(2) 0.0012(19) 0.014(2) -0.002(3)
O21 0.023(2) 0.020(2) 0.030(2) 0.0010(16) -0.0039(17) 0.0022(17)
O22 0.028(2) 0.024(2) 0.037(2) -0.0071(18) -0.005(2) 0.0006(19)
O23 0.037(3) 0.027(3) 0.065(3) -0.012(2) -0.003(3) 0.000(2)
O24 0.053(4) 0.019(3) 0.048(3) -0.008(2) -0.007(3) 0.004(3)
O25 0.034(3) 0.037(3) 0.031(2) -0.007(2) 0.019(2) -0.007(2)
O26 0.030(3) 0.039(3) 0.053(3) 0.000(2) -0.006(2) 0.002(2)
O27 0.052(3) 0.025(3) 0.048(3) -0.004(2) 0.002(3) -0.010(2)
O28 0.045(3) 0.042(3) 0.035(2) 0.003(2) 0.018(2) -0.003(3)
O31 0.029(2) 0.018(2) 0.027(2) -0.0023(15) -0.0042(17) 0.0005(18)
O32 0.027(2) 0.025(2) 0.031(2) 0.0025(17) -0.0044(19) -0.0036(19)
O33 0.037(3) 0.026(3) 0.054(3) 0.009(2) -0.006(2) 0.001(2)
O34 0.056(4) 0.018(3) 0.060(3) 0.008(2) -0.009(3) -0.005(3)
O35 0.042(3) 0.033(3) 0.034(3) 0.012(2) 0.019(2) 0.016(2)
O36 0.028(3) 0.033(3) 0.056(3) 0.000(2) -0.013(2) -0.001(2)
O37 0.060(4) 0.023(3) 0.044(3) 0.008(2) 0.006(3) 0.008(2)
O38 0.048(3) 0.043(3) 0.033(2) -0.003(2) 0.017(2) 0.002(3)
O41 0.024(2) 0.022(2) 0.0255(19) 0.0007(15) -0.0004(16) 0.0012(18)
O42 0.031(3) 0.028(3) 0.038(2) 0.0090(18) -0.005(2) -0.002(2)
O43 0.038(3) 0.023(3) 0.063(3) 0.010(2) 0.004(3) 0.004(2)
O44 0.055(4) 0.024(3) 0.057(3) 0.005(2) -0.007(3) -0.006(3)
O45 0.038(3) 0.024(2) 0.022(2) 0.0023(18) 0.0117(19) 0.008(2)
O46 0.033(3) 0.039(3) 0.070(4) -0.004(3) -0.008(3) 0.004(2)
O47 0.068(4) 0.026(3) 0.055(3) 0.010(2) 0.010(3) 0.007(3)
O48 0.054(4) 0.036(3) 0.033(2) 0.000(2) 0.018(2) -0.001(3)
O50 0.039(3) 0.033(3) 0.029(2) -0.0007(18) 0.006(2) -0.001(2)
O51 0.045(3) 0.031(3) 0.031(2) -0.0047(18) 0.010(2) -0.011(2)
O52 0.044(3) 0.020(2) 0.040(3) 0.0002(18) 0.007(2) -0.002(2)
O53 0.046(3) 0.023(2) 0.039(3) 0.0015(18) 0.005(2) 0.001(2)
O54 0.047(3) 0.031(3) 0.030(2) 0.0029(18) 0.004(2) -0.010(2)
O55 0.037(3) 0.019(2) 0.035(2) 0.0028(17) 0.001(2) -0.0040(19)
O56 0.041(3) 0.034(3) 0.029(2) -0.0025(18) 0.007(2) 0.002(2)
O57 0.033(3) 0.022(2) 0.040(2) 0.0029(18) 0.000(2) 0.0015(19)

loop_
_atom_type_symbol
_atom_type_description
_atom_type_scat_dispersion_real
_atom_type_scat_dispersion_imag
_atom_type_scat_source
C C 0.0033 0.0016 'International Tables Vol C Tables 4.2.6.8 and 6.1.1.4'
H H 0.0000 0.0000 'International Tables Vol C Tables 4.2.6.8 and 6.1.1.4'
N N 0.0061 0.0033 'International Tables Vol C Tables 4.2.6.8 and 6.1.1.4'
O O 0.0106 0.0060 'International Tables Vol C Tables 4.2.6.8 and 6.1.1.4'
Re Re -1.0185 7.2310 'International Tables Vol C Tables 4.2.6.8 and 6.1.1.4'

loop_
_geom_angle_atom_site_label_1
_geom_angle_atom_site_label_2
_geom_angle_atom_site_label_3
_geom_angle
_geom_angle_site_symmetry_1
_geom_angle_site_symmetry_3
_geom_angle_publ_flag
C10 Re1 C9 90.1(3) . . ?
C10 Re1 C8 87.9(3) . . ?
C9 Re1 C8 88.0(3) . . ?
C10 Re1 O1 94.6(2) . . ?
C9 Re1 O1 99.6(2) . . ?
C8 Re1 O1 172.0(2) . . ?
C10 Re1 N1 94.0(2) . . ?
C9 Re1 N1 173.4(2) . . ?
C8 Re1 N1 97.3(2) . . ?
O1 Re1 N1 74.96(18) . . ?
C10 Re1 O5 172.5(2) . . ?
C9 Re1 O5 91.3(2) . . ?
C8 Re1 O5 99.5(2) . . ?
O1 Re1 O5 77.91(18) . . ?
N1 Re1 O5 84.01(19) . . ?
C30 Re2 C28 87.8(3) . . ?
C30 Re2 C29 90.2(3) . . ?
C28 Re2 C29 87.4(3) . . ?
C30 Re2 O21 93.1(2) . . ?
C28 Re2 O21 176.7(2) . . ?
C29 Re2 O21 95.8(2) . . ?
C30 Re2 O25 173.4(3) . . ?
C28 Re2 O25 98.4(2) . . ?
C29 Re2 O25 92.4(2) . . ?
O21 Re2 O25 80.68(19) . . ?
C30 Re2 N2 95.3(2) . . ?
C28 Re2 N2 101.4(2) . . ?
C29 Re2 N2 169.7(2) . . ?
O21 Re2 N2 75.26(18) . . ?
O25 Re2 N2 81.16(19) . . ?
C40 Re3 C38 88.0(3) . . ?
C40 Re3 C39 92.2(3) . . ?
C38 Re3 C39 87.3(3) . . ?
C40 Re3 O31 93.6(2) . . ?
C38 Re3 O31 176.8(2) . . ?
C39 Re3 O31 95.4(2) . . ?
C40 Re3 O35 173.3(3) . . ?
C38 Re3 O35 97.9(3) . . ?
C39 Re3 O35 91.2(2) . . ?
O31 Re3 O35 80.4(2) . . ?
C40 Re3 N3 93.7(2) . . ?
C38 Re3 N3 102.1(2) . . ?
C39 Re3 N3 169.1(2) . . ?
O31 Re3 N3 75.02(18) . . ?
O35 Re3 N3 82.1(2) . . ?
C50 Re4 C48 87.9(3) . . ?
C50 Re4 C49 89.4(3) . . ?
C48 Re4 C49 88.0(3) . . ?
C50 Re4 O41 94.3(2) . . ?
C48 Re4 O41 172.5(2) . . ?
C49 Re4 O41 99.2(2) . . ?
C50 Re4 N4 95.0(3) . . ?
C48 Re4 N4 97.4(3) . . ?
C49 Re4 N4 173.1(2) . . ?
O41 Re4 N4 75.27(18) . . ?
C50 Re4 O45 172.5(2) . . ?
C48 Re4 O45 99.6(3) . . ?
C49 Re4 O45 91.8(2) . . ?
O41 Re4 O45 78.13(18) . . ?
N4 Re4 O45 83.14(19) . . ?
O2 C1 O1 124.6(6) . . ?
O2 C1 C2 119.8(5) . . ?
O1 C1 C2 115.5(5) . . ?
N1 C2 C3 122.2(5) . . ?
N1 C2 C1 114.9(5) . . ?
C3 C2 C1 122.8(5) . . ?
C2 C3 C4 118.8(6) . . ?
C3 C4 C6 118.7(6) . . ?
C3 C4 C5 120.0(6) . . ?
C6 C4 C5 121.2(6) . . ?
O3 C5 O4 127.8(7) . . ?
O3 C5 C4 120.2(7) . . ?
O4 C5 C4 111.9(6) . . ?
C7 C6 C4 119.4(6) . . ?
N1 C7 C6 122.3(6) . . ?
O6 C8 Re1 178.2(6) . . ?
O7 C9 Re1 178.4(7) . . ?
O8 C10 Re1 178.3(6) . . ?
O22 C21 O21 124.0(6) . . ?
O22 C21 C22 120.2(5) . . ?
O21 C21 C22 115.9(5) . . ?
N2 C22 C23 122.3(6) . . ?
N2 C22 C21 115.0(5) . . ?
C23 C22 C21 122.6(6) . . ?
C22 C23 C24 119.3(6) . . ?
C26 C24 C23 118.0(6) . . ?
C26 C24 C25 122.0(6) . . ?
C23 C24 C25 120.0(6) . . ?
O23 C25 O24 126.9(7) . . ?
O23 C25 C24 119.9(7) . . ?
O24 C25 C24 113.3(7) . . ?
C27 C26 C24 120.2(6) . . ?
N2 C27 C26 121.4(6) . . ?
O26 C28 Re2 176.0(6) . . ?
O27 C29 Re2 178.1(5) . . ?
O28 C30 Re2 178.5(6) . . ?
O32 C31 O31 122.8(6) . . ?
O32 C31 C32 121.3(5) . . ?
O31 C31 C32 115.9(5) . . ?
N3 C32 C33 122.3(6) . . ?
N3 C32 C31 115.3(5) . . ?
C33 C32 C31 122.4(5) . . ?
C34 C33 C32 118.8(6) . . ?
C36 C34 C33 118.8(6) . . ?
C36 C34 C35 122.5(6) . . ?
C33 C34 C35 118.7(6) . . ?
O33 C35 O34 126.0(7) . . ?
O33 C35 C34 122.1(7) . . ?
O34 C35 C34 111.8(6) . . ?
C37 C36 C34 119.0(6) . . ?
N3 C37 C36 122.9(6) . . ?
O36 C38 Re3 175.8(6) . . ?
O37 C39 Re3 177.6(5) . . ?
O38 C40 Re3 179.6(6) . . ?
O42 C41 O41 123.4(6) . . ?
O42 C41 C42 120.1(6) . . ?
O41 C41 C42 116.5(5) . . ?
N4 C42 C43 122.3(6) . . ?
N4 C42 C41 115.2(5) . . ?
C43 C42 C41 122.5(6) . . ?
C44 C43 C42 118.5(6) . . ?
C43 C44 C46 119.1(6) . . ?
C43 C44 C45 119.2(6) . . ?
C46 C44 C45 121.7(6) . . ?
O43 C45 O44 124.9(7) . . ?
O43 C45 C44 122.5(7) . . ?
O44 C45 C44 112.5(6) . . ?
C47 C46 C44 118.8(6) . . ?
N4 C47 C46 123.3(6) . . ?
O46 C48 Re4 176.2(7) . . ?
O47 C49 Re4 179.4(7) . . ?
O48 C50 Re4 179.5(7) . . ?
C7 N1 C2 118.6(5) . . ?
C7 N1 Re1 126.0(4) . . ?
C2 N1 Re1 115.4(4) . . ?
C27 N2 C22 118.8(5) . . ?
C27 N2 Re2 125.9(4) . . ?
C22 N2 Re2 115.1(4) . . ?
C37 N3 C32 118.2(5) . . ?
C37 N3 Re3 126.3(4) . . ?
C32 N3 Re3 115.4(4) . . ?
C47 N4 C42 118.0(5) . . ?
C47 N4 Re4 126.9(4) . . ?
C42 N4 Re4 115.1(4) . . ?
C1 O1 Re1 118.9(4) . . ?
C21 O21 Re2 118.5(4) . . ?
C31 O31 Re3 118.3(4) . . ?
C41 O41 Re4 117.8(4) . . ?

loop_
_geom_bond_atom_site_label_1
_geom_bond_atom_site_label_2
_geom_bond_distance
_geom_bond_site_symmetry_2
_geom_bond_publ_flag
Re1 C10 1.924(7) . ?
Re1 C9 1.930(7) . ?
Re1 C8 1.931(7) . ?
Re1 O1 2.163(4) . ?
Re1 N1 2.186(5) . ?
Re1 O5 2.198(5) . ?
Re2 C30 1.914(7) . ?
Re2 C28 1.915(6) . ?
Re2 C29 1.921(6) . ?
Re2 O21 2.165(4) . ?
Re2 O25 2.178(4) . ?
Re2 N2 2.200(5) . ?
Re3 C40 1.918(7) . ?
Re3 C38 1.930(7) . ?
Re3 C39 1.944(6) . ?
Re3 O31 2.166(4) . ?
Re3 O35 2.175(5) . ?
Re3 N3 2.191(5) . ?
Re4 C50 1.916(6) . ?
Re4 C48 1.922(7) . ?
Re4 C49 1.942(7) . ?
Re4 O41 2.167(4) . ?
Re4 N4 2.190(5) . ?
Re4 O45 2.199(4) . ?
C1 O2 1.236(8) . ?
C1 O1 1.279(7) . ?
C1 C2 1.519(8) . ?
C2 N1 1.360(8) . ?
C2 C3 1.389(9) . ?
C3 C4 1.393(10) . ?
C4 C6 1.399(10) . ?
C4 C5 1.526(10) . ?
C5 O3 1.210(9) . ?
C5 O4 1.286(10) . ?
C6 C7 1.380(9) . ?
C7 N1 1.347(8) . ?
C8 O6 1.131(8) . ?
C9 O7 1.162(8) . ?
C10 O8 1.143(8) . ?
C21 O22 1.236(8) . ?
C21 O21 1.287(7) . ?
C21 C22 1.528(8) . ?
C22 N2 1.359(8) . ?
C22 C23 1.379(9) . ?
C23 C24 1.398(10) . ?
C24 C26 1.390(10) . ?
C24 C25 1.508(9) . ?
C25 O23 1.223(10) . ?
C25 O24 1.297(10) . ?
C26 C27 1.389(9) . ?
C27 N2 1.349(8) . ?
C28 O26 1.156(8) . ?
C29 O27 1.156(8) . ?
C30 O28 1.149(8) . ?
C31 O32 1.242(8) . ?
C31 O31 1.291(7) . ?
C31 C32 1.511(9) . ?
C32 N3 1.354(8) . ?
C32 C33 1.397(9) . ?
C33 C34 1.394(9) . ?
C34 C36 1.390(10) . ?
C34 C35 1.507(9) . ?
C35 O33 1.203(9) . ?
C35 O34 1.326(10) . ?
C36 C37 1.387(9) . ?
C37 N3 1.342(9) . ?
C38 O36 1.147(8) . ?
C39 O37 1.148(8) . ?
C40 O38 1.145(8) . ?
C41 O42 1.243(8) . ?
C41 O41 1.288(8) . ?
C41 C42 1.507(9) . ?
C42 N4 1.355(8) . ?
C42 C43 1.399(9) . ?
C43 C44 1.383(10) . ?
C44 C46 1.395(10) . ?
C44 C45 1.505(10) . ?
C45 O43 1.208(10) . ?
C45 O44 1.324(10) . ?
C46 C47 1.379(9) . ?
C47 N4 1.337(8) . ?
C48 O46 1.155(9) . ?
C49 O47 1.143(9) . ?
C50 O48 1.150(8) . ?

loop_
_geom_torsion_atom_site_label_1
_geom_torsion_atom_site_label_2
_geom_torsion_atom_site_label_3
_geom_torsion_atom_site_label_4
_geom_torsion
_geom_torsion_site_symmetry_1
_geom_torsion_site_symmetry_2
_geom_torsion_site_symmetry_3
_geom_torsion_site_symmetry_4
_geom_torsion_publ_flag
O2 C1 C2 N1 177.6(6) . . . . ?
O1 C1 C2 N1 -4.0(8) . . . . ?
O2 C1 C2 C3 -4.3(9) . . . . ?
O1 C1 C2 C3 174.0(6) . . . . ?
N1 C2 C3 C4 0.2(9) . . . . ?
C1 C2 C3 C4 -177.7(6) . . . . ?
C2 C3 C4 C6 -1.3(10) . . . . ?
C2 C3 C4 C5 177.4(6) . . . . ?
C3 C4 C5 O3 -1.8(10) . . . . ?
C6 C4 C5 O3 176.8(7) . . . . ?
C3 C4 C5 O4 -179.4(7) . . . . ?
C6 C4 C5 O4 -0.8(10) . . . . ?
C3 C4 C6 C7 1.0(10) . . . . ?
C5 C4 C6 C7 -177.7(6) . . . . ?
C4 C6 C7 N1 0.4(10) . . . . ?
C10 Re1 C8 O6 4(18) . . . . ?
C9 Re1 C8 O6 94(18) . . . . ?
O1 Re1 C8 O6 -105(18) . . . . ?
N1 Re1 C8 O6 -90(18) . . . . ?
O5 Re1 C8 O6 -175(100) . . . . ?
C10 Re1 C9 O7 118(21) . . . . ?
C8 Re1 C9 O7 30(21) . . . . ?
O1 Re1 C9 O7 -147(21) . . . . ?
N1 Re1 C9 O7 -113(20) . . . . ?
O5 Re1 C9 O7 -69(21) . . . . ?
C9 Re1 C10 O8 171(22) . . . . ?
C8 Re1 C10 O8 -101(22) . . . . ?
O1 Re1 C10 O8 71(22) . . . . ?
N1 Re1 C10 O8 -4(22) . . . . ?
O5 Re1 C10 O8 70(23) . . . . ?
O22 C21 C22 N2 178.2(6) . . . . ?
O21 C21 C22 N2 -2.3(8) . . . . ?
O22 C21 C22 C23 -6.4(9) . . . . ?
O21 C21 C22 C23 173.2(6) . . . . ?
N2 C22 C23 C24 0.3(10) . . . . ?
C21 C22 C23 C24 -174.8(6) . . . . ?
C22 C23 C24 C26 0.9(10) . . . . ?
C22 C23 C24 C25 179.1(6) . . . . ?
C26 C24 C25 O23 -176.5(7) . . . . ?
C23 C24 C25 O23 5.4(11) . . . . ?
C26 C24 C25 O24 3.4(10) . . . . ?
C23 C24 C25 O24 -174.7(6) . . . . ?
C23 C24 C26 C27 -1.4(10) . . . . ?
C25 C24 C26 C27 -179.5(6) . . . . ?
C24 C26 C27 N2 0.6(10) . . . . ?
C30 Re2 C28 O26 41(9) . . . . ?
C29 Re2 C28 O26 -49(9) . . . . ?
O21 Re2 C28 O26 146(7) . . . . ?
O25 Re2 C28 O26 -141(9) . . . . ?
N2 Re2 C28 O26 136(9) . . . . ?
C30 Re2 C29 O27 130(20) . . . . ?
C28 Re2 C29 O27 -142(20) . . . . ?
O21 Re2 C29 O27 37(20) . . . . ?
O25 Re2 C29 O27 -44(20) . . . . ?
N2 Re2 C29 O27 8(21) . . . . ?
C28 Re2 C30 O28 117(25) . . . . ?
C29 Re2 C30 O28 -155(25) . . . . ?
O21 Re2 C30 O28 -60(25) . . . . ?
O25 Re2 C30 O28 -41(26) . . . . ?
N2 Re2 C30 O28 16(25) . . . . ?
O32 C31 C32 N3 -178.4(6) . . . . ?
O31 C31 C32 N3 2.2(8) . . . . ?
O32 C31 C32 C33 5.1(10) . . . . ?
O31 C31 C32 C33 -174.3(6) . . . . ?
N3 C32 C33 C34 -0.9(9) . . . . ?
C31 C32 C33 C34 175.2(6) . . . . ?
C32 C33 C34 C36 1.5(9) . . . . ?
C32 C33 C34 C35 179.4(6) . . . . ?
C36 C34 C35 O33 174.8(7) . . . . ?
C33 C34 C35 O33 -3.0(11) . . . . ?
C36 C34 C35 O34 -6.6(10) . . . . ?
C33 C34 C35 O34 175.6(6) . . . . ?
C33 C34 C36 C37 -0.9(10) . . . . ?
C35 C34 C36 C37 -178.7(6) . . . . ?
C34 C36 C37 N3 -0.4(10) . . . . ?
C40 Re3 C38 O36 -50(9) . . . . ?
C39 Re3 C38 O36 43(9) . . . . ?
O31 Re3 C38 O36 -169(6) . . . . ?
O35 Re3 C38 O36 133(9) . . . . ?
N3 Re3 C38 O36 -143(9) . . . . ?
C40 Re3 C39 O37 -154(16) . . . . ?
C38 Re3 C39 O37 118(16) . . . . ?
O31 Re3 C39 O37 -61(16) . . . . ?
O35 Re3 C39 O37 20(16) . . . . ?
N3 Re3 C39 O37 -32(16) . . . . ?
C38 Re3 C40 O38 -86(100) . . . . ?
C39 Re3 C40 O38 -174(100) . . . . ?
O31 Re3 C40 O38 91(100) . . . . ?
O35 Re3 C40 O38 65(100) . . . . ?
N3 Re3 C40 O38 16(100) . . . . ?
O42 C41 C42 N4 176.6(6) . . . . ?
O41 C41 C42 N4 -3.7(8) . . . . ?
O42 C41 C42 C43 -3.6(9) . . . . ?
O41 C41 C42 C43 176.1(6) . . . . ?
N4 C42 C43 C44 0.1(9) . . . . ?
C41 C42 C43 C44 -179.7(6) . . . . ?
C42 C43 C44 C46 -1.3(9) . . . . ?
C42 C43 C44 C45 177.2(6) . . . . ?
C43 C44 C45 O43 -3.6(11) . . . . ?
C46 C44 C45 O43 174.9(7) . . . . ?
C43 C44 C45 O44 178.3(6) . . . . ?
C46 C44 C45 O44 -3.2(10) . . . . ?
C43 C44 C46 C47 1.3(10) . . . . ?
C45 C44 C46 C47 -177.1(6) . . . . ?
C44 C46 C47 N4 0.0(10) . . . . ?
C50 Re4 C48 O46 36(10) . . . . ?
C49 Re4 C48 O46 126(10) . . . . ?
O41 Re4 C48 O46 -71(11) . . . . ?
N4 Re4 C48 O46 -59(10) . . . . ?
O45 Re4 C48 O46 -143(10) . . . . ?
C50 Re4 C49 O47 98(61) . . . . ?
C48 Re4 C49 O47 10(61) . . . . ?
O41 Re4 C49 O47 -168(100) . . . . ?
N4 Re4 C49 O47 -132(60) . . . . ?
O45 Re4 C49 O47 -89(61) . . . . ?
C48 Re4 C50 O48 142(100) . . . . ?
C49 Re4 C50 O48 54(90) . . . . ?
O41 Re4 C50 O48 -45(90) . . . . ?
N4 Re4 C50 O48 -120(90) . . . . ?
O45 Re4 C50 O48 -45(91) . . . . ?
C6 C7 N1 C2 -1.5(9) . . . . ?
C6 C7 N1 Re1 177.3(5) . . . . ?
C3 C2 N1 C7 1.2(9) . . . . ?
C1 C2 N1 C7 179.3(5) . . . . ?
C3 C2 N1 Re1 -177.8(5) . . . . ?
C1 C2 N1 Re1 0.3(6) . . . . ?
C10 Re1 N1 C7 -83.3(5) . . . . ?
C9 Re1 N1 C7 148(2) . . . . ?
C8 Re1 N1 C7 5.1(5) . . . . ?
O1 Re1 N1 C7 -177.0(5) . . . . ?
O5 Re1 N1 C7 103.9(5) . . . . ?
C10 Re1 N1 C2 95.6(5) . . . . ?
C9 Re1 N1 C2 -33(2) . . . . ?
C8 Re1 N1 C2 -176.0(4) . . . . ?
O1 Re1 N1 C2 1.9(4) . . . . ?
O5 Re1 N1 C2 -77.2(4) . . . . ?
C26 C27 N2 C22 0.6(9) . . . . ?
C26 C27 N2 Re2 175.4(5) . . . . ?
C23 C22 N2 C27 -1.1(9) . . . . ?
C21 C22 N2 C27 174.3(5) . . . . ?
C23 C22 N2 Re2 -176.4(5) . . . . ?
C21 C22 N2 Re2 -1.0(6) . . . . ?
C30 Re2 N2 C27 95.6(5) . . . . ?
C28 Re2 N2 C27 6.9(6) . . . . ?
C29 Re2 N2 C27 -142.1(13) . . . . ?
O21 Re2 N2 C27 -172.6(5) . . . . ?
O25 Re2 N2 C27 -90.0(5) . . . . ?
C30 Re2 N2 C22 -89.4(5) . . . . ?
C28 Re2 N2 C22 -178.2(4) . . . . ?
C29 Re2 N2 C22 32.8(16) . . . . ?
O21 Re2 N2 C22 2.4(4) . . . . ?
O25 Re2 N2 C22 85.0(4) . . . . ?
C36 C37 N3 C32 0.9(9) . . . . ?
C36 C37 N3 Re3 -175.6(5) . . . . ?
C33 C32 N3 C37 -0.3(9) . . . . ?
C31 C32 N3 C37 -176.7(5) . . . . ?
C33 C32 N3 Re3 176.6(5) . . . . ?
C31 C32 N3 Re3 0.2(7) . . . . ?
C40 Re3 N3 C37 -92.0(5) . . . . ?
C38 Re3 N3 C37 -3.3(6) . . . . ?
C39 Re3 N3 C37 145.6(12) . . . . ?
O31 Re3 N3 C37 175.2(5) . . . . ?
O35 Re3 N3 C37 93.1(5) . . . . ?
C40 Re3 N3 C32 91.3(5) . . . . ?
C38 Re3 N3 C32 -179.9(4) . . . . ?
C39 Re3 N3 C32 -31.1(15) . . . . ?
O31 Re3 N3 C32 -1.4(4) . . . . ?
O35 Re3 N3 C32 -83.5(4) . . . . ?
C46 C47 N4 C42 -1.2(9) . . . . ?
C46 C47 N4 Re4 178.5(5) . . . . ?
C43 C42 N4 C47 1.2(9) . . . . ?
C41 C42 N4 C47 -179.0(5) . . . . ?
C43 C42 N4 Re4 -178.5(5) . . . . ?
C41 C42 N4 Re4 1.3(7) . . . . ?
C50 Re4 N4 C47 -86.0(6) . . . . ?
C48 Re4 N4 C47 2.5(6) . . . . ?
C49 Re4 N4 C47 145(2) . . . . ?
O41 Re4 N4 C47 -179.1(5) . . . . ?
O45 Re4 N4 C47 101.4(5) . . . . ?
C50 Re4 N4 C42 93.7(5) . . . . ?
C48 Re4 N4 C42 -177.7(5) . . . . ?
C49 Re4 N4 C42 -36(2) . . . . ?
O41 Re4 N4 C42 0.6(4) . . . . ?
O45 Re4 N4 C42 -78.9(4) . . . . ?
O2 C1 O1 Re1 -175.8(5) . . . . ?
C2 C1 O1 Re1 5.9(7) . . . . ?
C10 Re1 O1 C1 -97.3(5) . . . . ?
C9 Re1 O1 C1 171.8(5) . . . . ?
C8 Re1 O1 C1 10.7(18) . . . . ?
N1 Re1 O1 C1 -4.4(4) . . . . ?
O5 Re1 O1 C1 82.6(5) . . . . ?
O22 C21 O21 Re2 -175.9(5) . . . . ?
C22 C21 O21 Re2 4.5(7) . . . . ?
C30 Re2 O21 C21 90.9(5) . . . . ?
C28 Re2 O21 C21 -14(4) . . . . ?
C29 Re2 O21 C21 -178.6(5) . . . . ?
O25 Re2 O21 C21 -87.1(4) . . . . ?
N2 Re2 O21 C21 -3.9(4) . . . . ?
O32 C31 O31 Re3 177.1(5) . . . . ?
C32 C31 O31 Re3 -3.5(7) . . . . ?
C40 Re3 O31 C31 -90.1(5) . . . . ?
C38 Re3 O31 C31 29(5) . . . . ?
C39 Re3 O31 C31 177.4(5) . . . . ?
O35 Re3 O31 C31 87.0(5) . . . . ?
N3 Re3 O31 C31 2.8(4) . . . . ?
O42 C41 O41 Re4 -176.0(5) . . . . ?
C42 C41 O41 Re4 4.3(7) . . . . ?
C50 Re4 O41 C41 -96.8(5) . . . . ?
C48 Re4 O41 C41 10(2) . . . . ?
C49 Re4 O41 C41 173.1(5) . . . . ?
N4 Re4 O41 C41 -2.7(4) . . . . ?
O45 Re4 O41 C41 83.2(4) . . . . ?
